data_2022376
loop_
_publ_author_name
'Wu, Ji-Pei'
'Cheng, Yi-Chuan'
'Lu, Lei'
'Wang, Jun'
'Qiao, Shan-Bao'

_publ_section_title
;
 A fourfold interpenetrating three-dimensional cadmium(II) coordination
 polymer: synthesis, crystal structure and physical properties
;
_journal_coeditor_code OV3147
_journal_issue 6
_journal_name_full 'Acta Crystallographica Section C'
_journal_page_first 257
_journal_page_last 261
_journal_paper_doi 10.1107/S2053229621004642
_journal_volume 77
_journal_year 2021
_chemical_formula_iupac '[Cd (C12 H6 O4) (C20 H18 N4 O)]'
_chemical_formula_moiety 'C32 H24 Cd N4 O5'
_chemical_formula_sum 'C32 H24 Cd N4 O5'
_chemical_formula_weight 656.96
_chemical_name_systematic
;Poly[{\m-bis[4-(2-methylimidazol-1-yl)phenyl]
ether-\k^2^<i>N</i>^3^:<i>N</i>^3'^}(\m-naphthalene-1,4-dicarboxylato-\k^3^<i>O</i>^1^:<i>O</i>^4^,<i>O</i>^4'^)cadmium(II)]
;
_space_group_crystal_system tetragonal
_space_group_IT_number 78
_space_group_name_Hall 'P 4cw'
_space_group_name_H-M_alt 'P 43'
_atom_sites_solution_hydrogens geom
_atom_sites_solution_primary direct
_atom_sites_solution_secondary difmap
_audit_creation_method SHELXL-2014
_cell_angle_alpha 90
_cell_angle_beta 90
_cell_angle_gamma 90
_cell_formula_units_Z 4
_cell_length_a 10.6631(6)
_cell_length_b 10.6631(6)
_cell_length_c 25.203(2)
_cell_measurement_reflns_used 9690
_cell_measurement_temperature 298(2)
_cell_measurement_theta_max 27.50
_cell_measurement_theta_min 2.70
_cell_volume 2865.6(3)
_computing_cell_refinement
;
SAINT (Bruker, 2016)
;
_computing_data_collection
;
APEX3 (Bruker, 2016)
;
_computing_data_reduction
;
SAINT (Bruker, 2016)
;
_computing_molecular_graphics
;
DIAMOND (Brandenburg & Putz, 2005)
;
_computing_publication_material
;
publCIF (Westrip, 2010) and TOPOS (Blatov & Shevchenko, 2006)
;
_computing_structure_refinement
;
SHELXL2014 (Sheldrick, 2015)
;
_computing_structure_solution
;
SHELXS2014 (Sheldrick, 2008)
;
_diffrn_ambient_temperature 298(2)
_diffrn_measured_fraction_theta_full 0.995
_diffrn_measured_fraction_theta_max 0.995
_diffrn_measurement_device_type 'Bruker APEXII CCD'
_diffrn_measurement_method '\f and \w scans'
_diffrn_radiation_type MoK\a
_diffrn_radiation_wavelength 0.71073
_diffrn_reflns_av_R_equivalents 0.0247
_diffrn_reflns_av_unetI/netI 0.0073
_diffrn_reflns_limit_h_max 13
_diffrn_reflns_limit_h_min -13
_diffrn_reflns_limit_k_max 13
_diffrn_reflns_limit_k_min -13
_diffrn_reflns_limit_l_max 31
_diffrn_reflns_limit_l_min -31
_diffrn_reflns_number 183838
_diffrn_reflns_theta_full 25.242
_diffrn_reflns_theta_max 25.999
_diffrn_reflns_theta_min 2.701
_exptl_absorpt_coefficient_mu 0.810
_exptl_absorpt_correction_T_max 0.7456
_exptl_absorpt_correction_T_min 0.6510
_exptl_absorpt_correction_type multi-scan
_exptl_absorpt_process_details
;
(SADABS; Bruker, 2008)
;
_exptl_crystal_colour colorless
_exptl_crystal_density_diffrn 1.523
_exptl_crystal_description block
_exptl_crystal_F_000 1328
_exptl_crystal_size_max 0.210
_exptl_crystal_size_mid 0.200
_exptl_crystal_size_min 0.190
_refine_diff_density_max 0.602
_refine_diff_density_min -0.349
_refine_ls_abs_structure_details
;
Flack <i>x</i> determined using 2652 quotients [(I+)-(I-)]/[(I+)+(I-)]
(Parsons <i>et al</i>., 2013)
;
_refine_ls_abs_structure_Flack -0.009(3)
_refine_ls_extinction_method none
_refine_ls_goodness_of_fit_ref 1.100
_refine_ls_hydrogen_treatment constr
_refine_ls_matrix_type full
_refine_ls_number_parameters 381
_refine_ls_number_reflns 5614
_refine_ls_number_restraints 1
_refine_ls_restrained_S_all 1.100
_refine_ls_R_factor_all 0.0269
_refine_ls_R_factor_gt 0.0255
_refine_ls_shift/su_max 0.000
_refine_ls_shift/su_mean 0.000
_refine_ls_structure_factor_coef Fsqd
_refine_ls_weighting_details 'w=1/[\s^2^(Fo^2^)+(0.0312P)^2^+1.7950P] where P=(Fo^2^+2Fc^2^)/3'
_refine_ls_weighting_scheme calc
_refine_ls_wR_factor_gt 0.0646
_refine_ls_wR_factor_ref 0.0660
_reflns_number_gt 5479
_reflns_number_total 5614
_reflns_threshold_expression 'I > 2\s(I)'
_cod_data_source_file ov3147sup1.cif
_cod_data_source_block I
_cod_depositor_comments 'Adding full bibliography for 2022376.cif.'
_cod_original_cell_volume 2865.6(4)
_cod_database_code 2022376
_cod_database_fobs_code 2022376
_shelx_space_group_comment
;
The symmetry employed for this shelxl refinement is uniquely defined
by the following loop, which should always be used as a source of
symmetry information in preference to the above space-group names.
They are only intended as comments.
;
_shelx_estimated_absorpt_t_min 0.848
_shelx_estimated_absorpt_t_max 0.861
_shelxl_version_number 2.014

loop_
_space_group_symop_operation_xyz
'x, y, z'
'-x, -y, z+1/2'
'-y, x, z+3/4'
'y, -x, z+1/4'

loop_
_atom_site_type_symbol
_atom_site_label
_atom_site_fract_x
_atom_site_fract_y
_atom_site_fract_z
_atom_site_U_iso_or_equiv
_atom_site_adp_type
_atom_site_calc_flag
_atom_site_occupancy
_atom_site_disorder_assembly
_atom_site_disorder_group
C C1 0.3840(6) 0.4034(5) 0.6654(2) 0.0606(14) Uani d 1 . .
C C2 0.4328(5) 0.2940(5) 0.69762(18) 0.0503(11) Uani d 1 . .
C C3 0.3787(5) 0.2754(6) 0.7465(2) 0.0628(14) Uani d 1 . .
H H3 0.3161 0.3294 0.7583 0.075 Uiso calc 1 . .
C C4 0.4172(6) 0.1752(6) 0.7788(2) 0.0645(15) Uani d 1 . .
H H4 0.3814 0.1654 0.8122 0.077 Uiso calc 1 . .
C C5 0.5055(5) 0.0924(5) 0.76245(18) 0.0481(10) Uani d 1 . .
C C6 0.5618(4) 0.1062(4) 0.71158(17) 0.0405(9) Uani d 1 . .
C C7 0.6522(4) 0.0218(4) 0.69172(19) 0.0489(10) Uani d 1 . .
H H7 0.6771 -0.0454 0.7128 0.059 Uiso calc 1 . .
C C8 0.7036(5) 0.0354(6) 0.6433(2) 0.0644(14) Uani d 1 . .
H H8 0.7629 -0.0218 0.6313 0.077 Uiso calc 1 . .
C C9 0.6669(6) 0.1369(6) 0.6111(2) 0.0685(15) Uani d 1 . .
H H9 0.7019 0.1460 0.5775 0.082 Uiso calc 1 . .
C C10 0.5815(5) 0.2213(6) 0.62837(19) 0.0608(13) Uani d 1 . .
H H10 0.5593 0.2881 0.6066 0.073 Uiso calc 1 . .
C C11 0.5250(4) 0.2098(4) 0.67914(17) 0.0439(9) Uani d 1 . .
C C12 0.5434(5) -0.0112(5) 0.79977(18) 0.0502(11) Uani d 1 . .
C C13 0.4820(5) 0.7762(6) 0.6178(2) 0.0668(13) Uani d 1 . .
H H13A 0.4132 0.7796 0.6424 0.100 Uiso calc 1 . .
H H13B 0.5152 0.8590 0.6128 0.100 Uiso calc 1 . .
H H13C 0.5463 0.7225 0.6317 0.100 Uiso calc 1 . .
C C14 0.4372(5) 0.7259(4) 0.56611(18) 0.0469(10) Uani d 1 . .
C C15 0.3321(6) 0.6281(5) 0.5058(2) 0.0621(14) Uani d 1 . .
H H15 0.2707 0.5791 0.4897 0.075 Uiso calc 1 . .
C C16 0.4287(7) 0.6818(6) 0.4807(2) 0.0720(17) Uani d 1 . .
H H16 0.4471 0.6779 0.4447 0.086 Uiso calc 1 . .
C C17 0.5998(5) 0.8275(5) 0.5092(2) 0.0536(11) Uani d 1 . .
C C18 0.7196(5) 0.8008(5) 0.5262(2) 0.0574(12) Uani d 1 . .
H H18 0.7345 0.7303 0.5470 0.069 Uiso calc 1 . .
C C19 0.8174(5) 0.8792(5) 0.5123(2) 0.0551(12) Uani d 1 . .
H H19 0.8985 0.8621 0.5238 0.066 Uiso calc 1 . .
C C20 0.7937(5) 0.9826(5) 0.48151(18) 0.0509(11) Uani d 1 . .
C C21 0.6730(5) 1.0130(5) 0.4663(2) 0.0623(14) Uani d 1 . .
H H21 0.6574 1.0860 0.4472 0.075 Uiso calc 1 . .
C C22 0.5754(5) 0.9336(6) 0.4799(3) 0.0680(16) Uani d 1 . .
H H22 0.4939 0.9519 0.4694 0.082 Uiso calc 1 . .
C C23 0.9009(5) 1.0987(5) 0.41525(19) 0.0508(11) Uani d 1 . .
C C24 0.8614(6) 1.0230(5) 0.3748(2) 0.0697(15) Uani d 1 . .
H H24 0.8261 0.9451 0.3820 0.084 Uiso calc 1 . .
C C25 0.8745(7) 1.0634(5) 0.3233(2) 0.0676(16) Uani d 1 . .
H H25 0.8492 1.0120 0.2954 0.081 Uiso calc 1 . .
C C26 0.9246(4) 1.1787(5) 0.31282(19) 0.0487(10) Uani d 1 . .
C C27 0.9610(6) 1.2548(6) 0.3539(2) 0.0745(18) Uani d 1 . .
H H27 0.9944 1.3335 0.3467 0.089 Uiso calc 1 . .
C C28 0.9485(7) 1.2156(7) 0.4054(2) 0.0755(19) Uani d 1 . .
H H28 0.9721 1.2677 0.4333 0.091 Uiso calc 1 . .
C C29 0.7199(6) 1.3199(8) 0.2552(3) 0.083(2) Uani d 1 . .
H H29A 0.6680 1.3569 0.2283 0.125 Uiso calc 1 . .
H H29B 0.7339 1.3796 0.2831 0.125 Uiso calc 1 . .
H H29C 0.6789 1.2472 0.2695 0.125 Uiso calc 1 . .
C C30 0.8427(4) 1.2826(5) 0.23156(18) 0.0477(11) Uani d 1 . .
C C31 1.0314(5) 1.2001(5) 0.2247(2) 0.0610(13) Uani d 1 . .
H H31 1.1066 1.1600 0.2327 0.073 Uiso calc 1 . .
C C32 0.9975(5) 1.2495(5) 0.1779(2) 0.0606(14) Uani d 1 . .
H H32 1.0464 1.2490 0.1473 0.073 Uiso calc 1 . .
Cd Cd1 0.20681(3) 0.57736(3) 0.61870(2) 0.04114(9) Uani d 1 . .
N N1 0.3372(4) 0.6566(4) 0.55918(16) 0.0517(10) Uani d 1 . .
N N2 0.4957(4) 0.7442(4) 0.51948(18) 0.0576(11) Uani d 1 . .
N N3 0.9320(4) 1.2208(4) 0.25840(17) 0.0489(9) Uani d 1 . .
N N4 0.8788(4) 1.3016(4) 0.18177(15) 0.0457(9) Uani d 1 . .
O O1 0.2738(4) 0.4285(5) 0.6697(2) 0.0894(16) Uani d 1 . .
O O2 0.4579(6) 0.4704(6) 0.6406(3) 0.130(3) Uani d 1 . .
O O3 0.4609(4) -0.0745(5) 0.8203(2) 0.0839(14) Uani d 1 . .
O O4 0.6577(4) -0.0308(4) 0.80877(18) 0.0804(14) Uani d 1 . .
O O5 0.8929(4) 1.0599(4) 0.46781(14) 0.0637(10) Uani d 1 . .

loop_
_atom_site_aniso_label
_atom_site_aniso_U_11
_atom_site_aniso_U_22
_atom_site_aniso_U_33
_atom_site_aniso_U_12
_atom_site_aniso_U_13
_atom_site_aniso_U_23
C1 0.074(4) 0.063(3) 0.044(3) 0.019(3) -0.002(2) 0.016(2)
C2 0.060(3) 0.054(3) 0.038(2) 0.007(2) -0.002(2) 0.015(2)
C3 0.070(3) 0.072(4) 0.046(3) 0.025(3) 0.012(3) 0.014(2)
C4 0.078(4) 0.079(4) 0.036(2) 0.018(3) 0.013(2) 0.021(2)
C5 0.053(3) 0.055(3) 0.037(2) 0.000(2) -0.0040(19) 0.012(2)
C6 0.043(2) 0.045(2) 0.0338(19) -0.0012(17) -0.0052(16) 0.0057(16)
C7 0.050(2) 0.047(2) 0.049(3) 0.0036(19) -0.003(2) 0.006(2)
C8 0.066(3) 0.071(3) 0.056(3) 0.008(3) 0.011(2) -0.003(3)
C9 0.075(3) 0.092(4) 0.038(3) 0.011(3) 0.016(3) 0.010(3)
C10 0.069(3) 0.077(3) 0.037(3) 0.006(3) 0.001(2) 0.020(2)
C11 0.047(2) 0.051(2) 0.033(2) -0.0003(19) -0.0046(18) 0.0091(18)
C12 0.061(3) 0.053(3) 0.037(2) 0.003(2) -0.003(2) 0.015(2)
C13 0.072(3) 0.082(3) 0.046(2) -0.017(3) -0.002(3) 0.002(3)
C14 0.057(3) 0.045(2) 0.039(2) -0.002(2) -0.0018(19) 0.0081(18)
C15 0.078(4) 0.063(3) 0.045(3) -0.014(3) 0.001(3) -0.002(2)
C16 0.097(5) 0.072(4) 0.047(3) -0.017(3) 0.005(3) -0.007(3)
C17 0.056(3) 0.056(3) 0.049(3) 0.001(2) 0.012(2) 0.009(2)
C18 0.060(3) 0.061(3) 0.051(3) 0.018(2) 0.007(2) 0.018(2)
C19 0.046(2) 0.072(3) 0.047(3) 0.015(2) 0.003(2) 0.013(2)
C20 0.053(3) 0.066(3) 0.034(2) -0.003(2) 0.0041(19) 0.010(2)
C21 0.052(3) 0.065(3) 0.070(3) 0.004(2) -0.001(2) 0.026(3)
C22 0.050(3) 0.073(4) 0.081(4) 0.007(2) 0.003(3) 0.029(3)
C23 0.045(2) 0.069(3) 0.039(2) -0.007(2) 0.0002(18) 0.011(2)
C24 0.112(5) 0.050(3) 0.047(3) -0.013(3) 0.007(3) 0.008(2)
C25 0.114(5) 0.049(3) 0.040(3) -0.012(3) 0.007(3) -0.003(2)
C26 0.050(3) 0.059(3) 0.037(2) -0.003(2) 0.0065(18) 0.011(2)
C27 0.085(4) 0.081(4) 0.058(4) -0.041(3) -0.001(3) 0.014(3)
C28 0.088(4) 0.093(5) 0.044(3) -0.042(4) -0.010(3) 0.002(3)
C29 0.056(3) 0.139(6) 0.054(3) 0.021(4) 0.021(3) 0.032(4)
C30 0.046(2) 0.061(3) 0.036(2) 0.000(2) 0.0074(19) 0.005(2)
C31 0.057(3) 0.069(3) 0.057(3) 0.017(2) 0.022(2) 0.016(3)
C32 0.073(3) 0.059(3) 0.050(3) 0.016(3) 0.028(3) 0.012(2)
Cd1 0.04676(17) 0.04359(16) 0.03307(13) -0.00448(12) -0.00818(13) 0.00357(12)
N1 0.067(3) 0.049(2) 0.040(2) -0.0060(19) -0.0018(18) 0.0058(17)
N2 0.063(3) 0.061(3) 0.049(2) -0.005(2) 0.006(2) 0.009(2)
N3 0.052(2) 0.053(2) 0.042(2) -0.0002(18) 0.0130(16) 0.0094(17)
N4 0.053(2) 0.050(2) 0.0337(19) -0.0004(17) 0.0113(16) 0.0033(16)
O1 0.062(3) 0.098(3) 0.108(4) 0.026(2) 0.008(2) 0.059(3)
O2 0.113(4) 0.121(5) 0.157(6) 0.028(4) 0.031(4) 0.097(5)
O3 0.061(2) 0.092(3) 0.099(3) 0.011(2) 0.011(2) 0.054(3)
O4 0.068(3) 0.094(3) 0.079(3) -0.009(2) -0.025(2) 0.048(2)
O5 0.056(2) 0.099(3) 0.0355(17) -0.0178(19) -0.0047(14) 0.0188(18)

loop_
_atom_type_symbol
_atom_type_description
_atom_type_scat_dispersion_real
_atom_type_scat_dispersion_imag
_atom_type_scat_source
C C 0.0033 0.0016 'International Tables Vol C Tables 4.2.6.8 and 6.1.1.4'
H H 0.0000 0.0000 'International Tables Vol C Tables 4.2.6.8 and 6.1.1.4'
Cd Cd -0.8075 1.2024 'International Tables Vol C Tables 4.2.6.8 and 6.1.1.4'
N N 0.0061 0.0033 'International Tables Vol C Tables 4.2.6.8 and 6.1.1.4'
O O 0.0106 0.0060 'International Tables Vol C Tables 4.2.6.8 and 6.1.1.4'

loop_
_geom_angle_atom_site_label_1
_geom_angle_atom_site_label_2
_geom_angle_atom_site_label_3
_geom_angle_site_symmetry_1
_geom_angle_site_symmetry_3
_geom_angle
_geom_angle_publ_flag
O1 C1 O2 . . 122.5(5) ?
O1 C1 C2 . . 117.2(5) ?
O2 C1 C2 . . 119.9(5) ?
C3 C2 C11 . . 119.8(4) ?
C3 C2 C1 . . 116.6(5) ?
C11 C2 C1 . . 123.6(4) ?
C2 C3 C4 . . 120.4(5) ?
C2 C3 H3 . . 119.8 ?
C4 C3 H3 . . 119.8 ?
C5 C4 C3 . . 121.5(5) ?
C5 C4 H4 . . 119.3 ?
C3 C4 H4 . . 119.3 ?
C4 C5 C6 . . 120.0(4) ?
C4 C5 C12 . . 118.3(4) ?
C6 C5 C12 . . 121.7(4) ?
C7 C6 C5 . . 122.8(4) ?
C7 C6 C11 . . 118.5(4) ?
C5 C6 C11 . . 118.7(4) ?
C8 C7 C6 . . 122.1(5) ?
C8 C7 H7 . . 119.0 ?
C6 C7 H7 . . 119.0 ?
C7 C8 C9 . . 119.5(5) ?
C7 C8 H8 . . 120.2 ?
C9 C8 H8 . . 120.2 ?
C10 C9 C8 . . 120.8(5) ?
C10 C9 H9 . . 119.6 ?
C8 C9 H9 . . 119.6 ?
C9 C10 C11 . . 121.2(5) ?
C9 C10 H10 . . 119.4 ?
C11 C10 H10 . . 119.4 ?
C2 C11 C10 . . 122.6(4) ?
C2 C11 C6 . . 119.6(4) ?
C10 C11 C6 . . 117.8(4) ?
O3 C12 O4 . . 121.9(4) ?
O3 C12 C5 . . 118.4(5) ?
O4 C12 C5 . . 119.7(4) ?
O3 C12 Cd1 . 4 53.6(3) ?
O4 C12 Cd1 . 4 68.3(3) ?
C5 C12 Cd1 . 4 172.0(4) ?
C14 C13 H13A . . 109.5 ?
C14 C13 H13B . . 109.5 ?
H13A C13 H13B . . 109.5 ?
C14 C13 H13C . . 109.5 ?
H13A C13 H13C . . 109.5 ?
H13B C13 H13C . . 109.5 ?
N1 C14 N2 . . 110.0(4) ?
N1 C14 C13 . . 125.6(4) ?
N2 C14 C13 . . 124.4(5) ?
C16 C15 N1 . . 109.5(5) ?
C16 C15 H15 . . 125.2 ?
N1 C15 H15 . . 125.2 ?
C15 C16 N2 . . 105.8(5) ?
C15 C16 H16 . . 127.1 ?
N2 C16 H16 . . 127.1 ?
C18 C17 C22 . . 120.8(5) ?
C18 C17 N2 . . 122.0(5) ?
C22 C17 N2 . . 117.2(5) ?
C17 C18 C19 . . 119.7(5) ?
C17 C18 H18 . . 120.1 ?
C19 C18 H18 . . 120.1 ?
C20 C19 C18 . . 119.4(5) ?
C20 C19 H19 . . 120.3 ?
C18 C19 H19 . . 120.3 ?
C19 C20 C21 . . 121.1(5) ?
C19 C20 O5 . . 118.6(5) ?
C21 C20 O5 . . 120.2(5) ?
C22 C21 C20 . . 119.2(5) ?
C22 C21 H21 . . 120.4 ?
C20 C21 H21 . . 120.4 ?
C17 C22 C21 . . 119.6(5) ?
C17 C22 H22 . . 120.2 ?
C21 C22 H22 . . 120.2 ?
C24 C23 C28 . . 121.2(5) ?
C24 C23 O5 . . 121.1(5) ?
C28 C23 O5 . . 117.8(5) ?
C23 C24 C25 . . 119.2(5) ?
C23 C24 H24 . . 120.4 ?
C25 C24 H24 . . 120.4 ?
C26 C25 C24 . . 120.2(5) ?
C26 C25 H25 . . 119.9 ?
C24 C25 H25 . . 119.9 ?
C27 C26 C25 . . 119.8(5) ?
C27 C26 N3 . . 121.2(5) ?
C25 C26 N3 . . 118.9(5) ?
C26 C27 C28 . . 120.5(5) ?
C26 C27 H27 . . 119.7 ?
C28 C27 H27 . . 119.7 ?
C23 C28 C27 . . 119.0(6) ?
C23 C28 H28 . . 120.5 ?
C27 C28 H28 . . 120.5 ?
C30 C29 H29A . . 109.5 ?
C30 C29 H29B . . 109.5 ?
H29A C29 H29B . . 109.5 ?
C30 C29 H29C . . 109.5 ?
H29A C29 H29C . . 109.5 ?
H29B C29 H29C . . 109.5 ?
N4 C30 N3 . . 110.2(4) ?
N4 C30 C29 . . 126.2(5) ?
N3 C30 C29 . . 123.5(4) ?
C32 C31 N3 . . 105.8(5) ?
C32 C31 H31 . . 127.1 ?
N3 C31 H31 . . 127.1 ?
C31 C32 N4 . . 110.0(4) ?
C31 C32 H32 . . 125.0 ?
N4 C32 H32 . . 125.0 ?
O1 Cd1 N1 . . 118.37(17) ?
O1 Cd1 N4 . 2_675 97.78(19) ?
N1 Cd1 N4 . 2_675 121.12(16) ?
O1 Cd1 O3 . 3_554 97.2(2) ?
N1 Cd1 O3 . 3_554 103.80(19) ?
N4 Cd1 O3 2_675 3_554 116.65(19) ?
O1 Cd1 O4 . 3_554 147.02(19) ?
N1 Cd1 O4 . 3_554 86.17(17) ?
N4 Cd1 O4 2_675 3_554 85.83(14) ?
O3 Cd1 O4 3_554 3_554 53.26(14) ?
O1 Cd1 C12 . 3_554 122.09(19) ?
N1 Cd1 C12 . 3_554 95.70(15) ?
N4 Cd1 C12 2_675 3_554 102.46(15) ?
O3 Cd1 C12 3_554 3_554 26.09(15) ?
O4 Cd1 C12 3_554 3_554 27.18(14) ?
C14 N1 C15 . . 106.7(4) ?
C14 N1 Cd1 . . 129.6(3) ?
C15 N1 Cd1 . . 123.5(4) ?
C14 N2 C16 . . 108.0(5) ?
C14 N2 C17 . . 127.0(5) ?
C16 N2 C17 . . 124.5(5) ?
C30 N3 C31 . . 108.3(4) ?
C30 N3 C26 . . 126.3(4) ?
C31 N3 C26 . . 125.4(4) ?
C30 N4 C32 . . 105.7(4) ?
C30 N4 Cd1 . 2_674 129.8(3) ?
C32 N4 Cd1 . 2_674 123.5(3) ?
C1 O1 Cd1 . . 115.4(4) ?
C12 O3 Cd1 . 4 100.4(3) ?
C12 O4 Cd1 . 4 84.5(3) ?
C20 O5 C23 . . 117.5(4) ?

loop_
_geom_bond_atom_site_label_1
_geom_bond_atom_site_label_2
_geom_bond_site_symmetry_2
_geom_bond_distance
_geom_bond_publ_flag
C1 O1 . 1.210(7) ?
C1 O2 . 1.234(8) ?
C1 C2 . 1.513(6) ?
C2 C3 . 1.376(7) ?
C2 C11 . 1.410(7) ?
C3 C4 . 1.405(7) ?
C3 H3 . 0.9300 ?
C4 C5 . 1.355(7) ?
C4 H4 . 0.9300 ?
C5 C6 . 1.423(6) ?
C5 C12 . 1.506(6) ?
C6 C7 . 1.411(7) ?
C6 C11 . 1.429(6) ?
C7 C8 . 1.344(8) ?
C7 H7 . 0.9300 ?
C8 C9 . 1.409(8) ?
C8 H8 . 0.9300 ?
C9 C10 . 1.353(8) ?
C9 H9 . 0.9300 ?
C10 C11 . 1.419(6) ?
C10 H10 . 0.9300 ?
C12 O3 . 1.224(6) ?
C12 O4 . 1.257(6) ?
C12 Cd1 4 2.739(4) ?
C13 C14 . 1.488(8) ?
C13 H13A . 0.9600 ?
C13 H13B . 0.9600 ?
C13 H13C . 0.9600 ?
C14 N1 . 1.310(6) ?
C14 N2 . 1.344(6) ?
C15 C16 . 1.337(9) ?
C15 N1 . 1.381(7) ?
C15 H15 . 0.9300 ?
C16 N2 . 1.380(8) ?
C16 H16 . 0.9300 ?
C17 C18 . 1.377(7) ?
C17 C22 . 1.375(8) ?
C17 N2 . 1.446(7) ?
C18 C19 . 1.382(8) ?
C18 H18 . 0.9300 ?
C19 C20 . 1.371(7) ?
C19 H19 . 0.9300 ?
C20 C21 . 1.382(7) ?
C20 O5 . 1.385(6) ?
C21 C22 . 1.384(8) ?
C21 H21 . 0.9300 ?
C22 H22 . 0.9300 ?
C23 C24 . 1.366(8) ?
C23 C28 . 1.368(8) ?
C23 O5 . 1.390(6) ?
C24 C25 . 1.376(8) ?
C24 H24 . 0.9300 ?
C25 C26 . 1.366(7) ?
C25 H25 . 0.9300 ?
C26 C27 . 1.371(8) ?
C26 N3 . 1.445(6) ?
C27 C28 . 1.371(8) ?
C27 H27 . 0.9300 ?
C28 H28 . 0.9300 ?
C29 C30 . 1.492(7) ?
C29 H29A . 0.9600 ?
C29 H29B . 0.9600 ?
C29 H29C . 0.9600 ?
C30 N4 . 1.328(6) ?
C30 N3 . 1.342(6) ?
C31 C32 . 1.342(8) ?
C31 N3 . 1.376(6) ?
C31 H31 . 0.9300 ?
C32 N4 . 1.386(7) ?
C32 H32 . 0.9300 ?
Cd1 O1 . 2.164(4) ?
Cd1 N1 . 2.213(4) ?
Cd1 N4 2_675 2.242(4) ?
Cd1 O3 3_554 2.240(4) ?
Cd1 O4 3_554 2.557(4) ?
Cd1 C12 3_554 2.739(4) ?
N4 Cd1 2_674 2.242(4) ?
O3 Cd1 4 2.240(4) ?
O4 Cd1 4 2.557(4) ?

loop_
_geom_hbond_atom_site_label_D
_geom_hbond_atom_site_label_H
_geom_hbond_atom_site_label_A
_geom_hbond_site_symmetry_A
_geom_hbond_distance_DH
_geom_hbond_distance_HA
_geom_hbond_distance_DA
_geom_hbond_angle_DHA
C21 H21 O1 3_664 0.93 2.31 3.207(7) 162.2
C25 H25 O5 3_754 0.93 2.53 3.295(7) 140.3
C32 H32 O4 4_674 0.93 2.58 3.175(7) 122.3

loop_
_geom_torsion_atom_site_label_1
_geom_torsion_atom_site_label_2
_geom_torsion_atom_site_label_3
_geom_torsion_atom_site_label_4
_geom_torsion_site_symmetry_1
_geom_torsion_site_symmetry_2
_geom_torsion_site_symmetry_3
_geom_torsion_site_symmetry_4
_geom_torsion
_geom_torsion_publ_flag
O1 C1 C2 C3 . . . . -33.8(8) ?
O2 C1 C2 C3 . . . . 138.7(7) ?
O1 C1 C2 C11 . . . . 143.4(6) ?
O2 C1 C2 C11 . . . . -44.1(9) ?
C11 C2 C3 C4 . . . . 1.9(9) ?
C1 C2 C3 C4 . . . . 179.2(6) ?
C2 C3 C4 C5 . . . . -1.9(10) ?
C3 C4 C5 C6 . . . . 0.3(9) ?
C3 C4 C5 C12 . . . . 178.9(6) ?
C4 C5 C6 C7 . . . . -178.6(5) ?
C12 C5 C6 C7 . . . . 2.7(7) ?
C4 C5 C6 C11 . . . . 1.3(7) ?
C12 C5 C6 C11 . . . . -177.4(4) ?
C5 C6 C7 C8 . . . . 179.3(5) ?
C11 C6 C7 C8 . . . . -0.6(7) ?
C6 C7 C8 C9 . . . . 0.1(9) ?
C7 C8 C9 C10 . . . . 0.6(10) ?
C8 C9 C10 C11 . . . . -0.7(10) ?
C3 C2 C11 C10 . . . . 177.8(6) ?
C1 C2 C11 C10 . . . . 0.7(8) ?
C3 C2 C11 C6 . . . . -0.3(8) ?
C1 C2 C11 C6 . . . . -177.5(5) ?
C9 C10 C11 C2 . . . . -178.0(6) ?
C9 C10 C11 C6 . . . . 0.2(8) ?
C7 C6 C11 C2 . . . . 178.7(5) ?
C5 C6 C11 C2 . . . . -1.2(7) ?
C7 C6 C11 C10 . . . . 0.4(7) ?
C5 C6 C11 C10 . . . . -179.5(5) ?
C4 C5 C12 O3 . . . . 50.3(8) ?
C6 C5 C12 O3 . . . . -131.0(6) ?
C4 C5 C12 O4 . . . . -130.1(6) ?
C6 C5 C12 O4 . . . . 48.6(7) ?
N1 C15 C16 N2 . . . . 0.3(7) ?
C22 C17 C18 C19 . . . . -2.1(9) ?
N2 C17 C18 C19 . . . . 175.7(5) ?
C17 C18 C19 C20 . . . . -0.3(8) ?
C18 C19 C20 C21 . . . . 3.3(9) ?
C18 C19 C20 O5 . . . . -179.8(5) ?
C19 C20 C21 C22 . . . . -3.9(9) ?
O5 C20 C21 C22 . . . . 179.3(6) ?
C18 C17 C22 C21 . . . . 1.6(10) ?
N2 C17 C22 C21 . . . . -176.3(6) ?
C20 C21 C22 C17 . . . . 1.4(10) ?
C28 C23 C24 C25 . . . . 2.6(10) ?
O5 C23 C24 C25 . . . . -178.0(6) ?
C23 C24 C25 C26 . . . . -1.1(10) ?
C24 C25 C26 C27 . . . . -0.5(10) ?
C24 C25 C26 N3 . . . . -177.3(6) ?
C25 C26 C27 C28 . . . . 0.5(10) ?
N3 C26 C27 C28 . . . . 177.3(6) ?
C24 C23 C28 C27 . . . . -2.6(11) ?
O5 C23 C28 C27 . . . . 178.1(6) ?
C26 C27 C28 C23 . . . . 1.0(11) ?
N3 C31 C32 N4 . . . . 0.3(7) ?
N2 C14 N1 C15 . . . . 0.6(6) ?
C13 C14 N1 C15 . . . . -178.5(5) ?
N2 C14 N1 Cd1 . . . . 174.4(3) ?
C13 C14 N1 Cd1 . . . . -4.7(8) ?
C16 C15 N1 C14 . . . . -0.6(7) ?
C16 C15 N1 Cd1 . . . . -174.9(4) ?
N1 C14 N2 C16 . . . . -0.4(6) ?
C13 C14 N2 C16 . . . . 178.7(5) ?
N1 C14 N2 C17 . . . . 171.8(5) ?
C13 C14 N2 C17 . . . . -9.1(8) ?
C15 C16 N2 C14 . . . . 0.0(7) ?
C15 C16 N2 C17 . . . . -172.4(5) ?
C18 C17 N2 C14 . . . . 73.6(7) ?
C22 C17 N2 C14 . . . . -108.5(7) ?
C18 C17 N2 C16 . . . . -115.4(7) ?
C22 C17 N2 C16 . . . . 62.5(8) ?
N4 C30 N3 C31 . . . . 0.7(6) ?
C29 C30 N3 C31 . . . . 179.2(6) ?
N4 C30 N3 C26 . . . . -177.2(5) ?
C29 C30 N3 C26 . . . . 1.3(9) ?
C32 C31 N3 C30 . . . . -0.6(7) ?
C32 C31 N3 C26 . . . . 177.3(5) ?
C27 C26 N3 C30 . . . . -88.8(7) ?
C25 C26 N3 C30 . . . . 88.0(7) ?
C27 C26 N3 C31 . . . . 93.6(7) ?
C25 C26 N3 C31 . . . . -89.6(7) ?
N3 C30 N4 C32 . . . . -0.5(6) ?
C29 C30 N4 C32 . . . . -178.9(6) ?
N3 C30 N4 Cd1 . . . 2_674 -169.2(3) ?
C29 C30 N4 Cd1 . . . 2_674 12.4(8) ?
C31 C32 N4 C30 . . . . 0.1(6) ?
C31 C32 N4 Cd1 . . . 2_674 169.7(4) ?
O2 C1 O1 Cd1 . . . . 11.7(10) ?
C2 C1 O1 Cd1 . . . . -176.0(4) ?
O4 C12 O3 Cd1 . . . 4 0.0(7) ?
C5 C12 O3 Cd1 . . . 4 179.6(4) ?
O3 C12 O4 Cd1 . . . 4 0.0(6) ?
C5 C12 O4 Cd1 . . . 4 -179.6(4) ?
C19 C20 O5 C23 . . . . 134.5(5) ?
C21 C20 O5 C23 . . . . -48.5(7) ?
C24 C23 O5 C20 . . . . -32.7(8) ?
C28 C23 O5 C20 . . . . 146.6(6) ?
